data_7042976
loop_
_publ_author_name
'Vreeken, Vincent'
'Baij, Lambert'
'de Bruin, Bas'
'Siegler, Maxime A.'
'van der Vlugt, Jarl Ivar'

_publ_section_title
;
 N-&#x00AD;Atom Transfer via Thermal or Photolytic Activation of a
 Co-&#x00AD;&#x2010;Azido Complex with a PNP Pincer Ligand
;
_journal_name_full 'Dalton Trans.'
_journal_paper_doi 10.1039/C7DT01712J
_journal_year 2017
_chemical_formula_moiety 'C52 H80 Co2 N4 P4'
_chemical_formula_sum 'C52 H80 Co2 N4 P4'
_chemical_formula_weight 1002.94
_space_group_crystal_system monoclinic
_space_group_IT_number 14
_space_group_name_Hall '-P 2ybc'
_space_group_name_H-M_alt 'P 1 21/c 1'
_symmetry_space_group_name_Hall '-P 2ybc'
_symmetry_space_group_name_H-M 'P 1 21/c 1'
_atom_sites_solution_hydrogens geom
_atom_sites_solution_primary direct
_atom_sites_solution_secondary difmap
_audit_creation_method SHELXL-2014/7
_audit_update_record
;
2016-11-22 deposited with the CCDC.
2017-05-12 downloaded from the CCDC.
;
_cell_angle_alpha 90
_cell_angle_beta 106.439(2)
_cell_angle_gamma 90
_cell_formula_units_Z 8
_cell_length_a 24.6479(6)
_cell_length_b 20.0693(4)
_cell_length_c 21.9376(4)
_cell_measurement_reflns_used 9024
_cell_measurement_temperature 110(2)
_cell_measurement_theta_max 72.10
_cell_measurement_theta_min 3.20
_cell_volume 10408.2(4)
_computing_cell_refinement
;
CrysAlisPro, Agilent Technologies,
Version 1.171.36.32 (release 02-08-2013 CrysAlis171 .NET)
(compiled Aug  2 2013,16:46:58)
;
_computing_data_collection
;
CrysAlisPro, Agilent Technologies,
Version 1.171.36.32 (release 02-08-2013 CrysAlis171 .NET)
(compiled Aug  2 2013,16:46:58)
;
_computing_data_reduction
;
CrysAlisPro, Agilent Technologies,
Version 1.171.36.32 (release 02-08-2013 CrysAlis171 .NET)
(compiled Aug  2 2013,16:46:58)
;
_computing_molecular_graphics 'SHELXTL v6.10 (Sheldrick, 2008)'
_computing_publication_material 'SHELXTL v6.10 (Sheldrick, 2008)'
_computing_structure_refinement 'SHELXL-2014/7 (Sheldrick, 2015)'
_computing_structure_solution 'SHELXS-2014/7 (Sheldrick, 2015)'
_diffrn_ambient_temperature 110(2)
_diffrn_measured_fraction_theta_full 1.000
_diffrn_measured_fraction_theta_max 1.000
_diffrn_measurement_device_type 'SuperNova, Dual, Cu at zero, Atlas'
_diffrn_measurement_method '\w scans'
_diffrn_radiation_monochromator mirror
_diffrn_radiation_source 'SuperNova (Cu) X-ray Source'
_diffrn_radiation_type CuK\a
_diffrn_radiation_wavelength 1.54178
_diffrn_reflns_av_R_equivalents 0.0819
_diffrn_reflns_av_unetI/netI 0.0894
_diffrn_reflns_Laue_measured_fraction_full 1.000
_diffrn_reflns_Laue_measured_fraction_max 1.000
_diffrn_reflns_limit_h_max 29
_diffrn_reflns_limit_h_min -30
_diffrn_reflns_limit_k_max 16
_diffrn_reflns_limit_k_min -24
_diffrn_reflns_limit_l_max 27
_diffrn_reflns_limit_l_min -25
_diffrn_reflns_number 67958
_diffrn_reflns_point_group_measured_fraction_full 1.000
_diffrn_reflns_point_group_measured_fraction_max 1.000
_diffrn_reflns_theta_full 67.679
_diffrn_reflns_theta_max 71.893
_diffrn_reflns_theta_min 2.888
_exptl_absorpt_coefficient_mu 6.436
_exptl_absorpt_correction_T_max 0.799
_exptl_absorpt_correction_T_min 0.325
_exptl_absorpt_correction_type analytical
_exptl_absorpt_process_details
;
CrysAlisPro, Agilent Technologies,
Version 1.171.36.32 (release 02-08-2013 CrysAlis171 .NET)
(compiled Aug  2 2013,16:46:58)
Analytical numeric absorption correction using a multifaceted crystal
            model based on expressions derived by R.C. Clark & J.S. Reid.
(Clark, R. C. & Reid, J. S. (1995). Acta Cryst. A51, 887-897)
;
_exptl_crystal_colour 'dark red'
_exptl_crystal_density_diffrn 1.280
_exptl_crystal_description plate
_exptl_crystal_F_000 4272
_exptl_crystal_size_max 0.28
_exptl_crystal_size_mid 0.21
_exptl_crystal_size_min 0.04
_refine_diff_density_max 0.719
_refine_diff_density_min -0.591
_refine_diff_density_rms 0.077
_refine_ls_extinction_method none
_refine_ls_goodness_of_fit_ref 1.014
_refine_ls_hydrogen_treatment constr
_refine_ls_matrix_type full
_refine_ls_number_parameters 1157
_refine_ls_number_reflns 20425
_refine_ls_number_restraints 0
_refine_ls_restrained_S_all 1.014
_refine_ls_R_factor_all 0.0944
_refine_ls_R_factor_gt 0.0548
_refine_ls_shift/su_max 0.001
_refine_ls_shift/su_mean 0.000
_refine_ls_structure_factor_coef Fsqd
_refine_ls_weighting_details 'w=1/[\s^2^(Fo^2^)+(0.0433P)^2^+3.8092P] where P=(Fo^2^+2Fc^2^)/3'
_refine_ls_weighting_scheme calc
_refine_ls_wR_factor_gt 0.1127
_refine_ls_wR_factor_ref 0.1305
_reflns_Friedel_coverage 0.000
_reflns_number_gt 13738
_reflns_number_total 20425
_reflns_threshold_expression 'I > 2\s(I)'
_cod_data_source_file c7dt01712j2.cif
_cod_data_source_block 3
_cod_database_code 7042976
_shelx_shelxl_version_number 2014/7
_shelx_space_group_comment
;
The symmetry employed for this shelxl refinement is uniquely defined
by the following loop, which should always be used as a source of
symmetry information in preference to the above space-group names.
They are only intended as comments.
;

loop_
_space_group_symop_operation_xyz
'x, y, z'
'-x, y+1/2, -z+1/2'
'-x, -y, -z'
'x, -y-1/2, z-1/2'

loop_
_atom_site_label
_atom_site_type_symbol
_atom_site_fract_x
_atom_site_fract_y
_atom_site_fract_z
_atom_site_U_iso_or_equiv
_atom_site_adp_type
_atom_site_occupancy
_atom_site_site_symmetry_order
_atom_site_calc_flag
_atom_site_refinement_flags_posn
_atom_site_refinement_flags_adp
Co1 Co 0.84598(2) 0.21016(3) 0.14302(3) 0.01680(13) Uani 1 1 d . .
Co2 Co 0.90650(2) 0.25020(3) 0.07222(3) 0.01691(13) Uani 1 1 d . .
P1A P 0.85292(4) 0.12366(5) 0.21462(4) 0.01784(19) Uani 1 1 d . .
P2A P 0.77174(4) 0.21383(5) 0.01275(4) 0.01626(18) Uani 1 1 d . .
P3A P 0.97814(4) 0.20318(5) 0.03598(4) 0.01934(19) Uani 1 1 d . .
P4A P 0.92111(4) 0.34621(5) 0.17249(4) 0.01838(19) Uani 1 1 d . .
C1A C 0.78682(15) 0.1380(2) 0.23380(16) 0.0195(8) Uani 1 1 d . .
C2A C 0.75012(16) 0.1861(2) 0.19476(16) 0.0200(8) Uani 1 1 d . .
C3A C 0.69560(16) 0.1922(2) 0.20369(17) 0.0220(8) Uani 1 1 d . .
H3A H 0.6689 0.2214 0.1769 0.026 Uiso 1 1 calc R U
C4A C 0.68017(16) 0.1569(2) 0.25040(17) 0.0236(8) Uani 1 1 d . .
H4A H 0.6431 0.1625 0.2546 0.028 Uiso 1 1 calc R U
C5A C 0.71753(16) 0.1133(2) 0.29155(17) 0.0205(8) Uani 1 1 d . .
C6A C 0.77023(16) 0.1043(2) 0.28145(16) 0.0214(8) Uani 1 1 d . .
H6A H 0.7960 0.0740 0.3080 0.026 Uiso 1 1 calc R U
C7A C 0.73303(15) 0.27495(19) 0.04662(16) 0.0179(7) Uani 1 1 d . .
C8A C 0.73615(15) 0.27073(19) 0.11235(16) 0.0180(7) Uani 1 1 d . .
C9A C 0.71013(16) 0.3210(2) 0.13842(16) 0.0204(8) Uani 1 1 d . .
H9A H 0.7134 0.3201 0.1826 0.024 Uiso 1 1 calc R U
C10A C 0.67977(17) 0.3719(2) 0.10162(17) 0.0253(8) Uani 1 1 d . .
H10A H 0.6626 0.4052 0.1209 0.030 Uiso 1 1 calc R U
C11A C 0.67399(16) 0.3751(2) 0.03644(17) 0.0230(8) Uani 1 1 d . .
C12A C 0.70130(16) 0.3270(2) 0.01058(17) 0.0210(8) Uani 1 1 d . .
H12A H 0.6984 0.3293 -0.0335 0.025 Uiso 1 1 calc R U
C13A C 0.70069(17) 0.0780(2) 0.34448(17) 0.0259(9) Uani 1 1 d . .
H13A H 0.6800 0.1090 0.3643 0.039 Uiso 1 1 calc R U
H13B H 0.7347 0.0624 0.3764 0.039 Uiso 1 1 calc R U
H13C H 0.6765 0.0399 0.3270 0.039 Uiso 1 1 calc R U
C14A C 0.64035(18) 0.4306(2) -0.00384(18) 0.0302(9) Uani 1 1 d . .
H14A H 0.6421 0.4259 -0.0477 0.045 Uiso 1 1 calc R U
H14B H 0.6563 0.4737 0.0131 0.045 Uiso 1 1 calc R U
H14C H 0.6009 0.4280 -0.0030 0.045 Uiso 1 1 calc R U
C15A C 0.84425(17) 0.0383(2) 0.18012(17) 0.0229(8) Uani 1 1 d . .
H15A H 0.8084 0.0396 0.1446 0.027 Uiso 1 1 calc R U
C16A C 0.83674(18) -0.0185(2) 0.22365(19) 0.0267(9) Uani 1 1 d . .
H16A H 0.8304 -0.0604 0.1997 0.040 Uiso 1 1 calc R U
H16B H 0.8041 -0.0091 0.2395 0.040 Uiso 1 1 calc R U
H16C H 0.8709 -0.0223 0.2596 0.040 Uiso 1 1 calc R U
C17A C 0.89119(18) 0.0225(2) 0.14881(19) 0.0302(9) Uani 1 1 d . .
H17A H 0.9268 0.0146 0.1818 0.045 Uiso 1 1 calc R U
H17B H 0.8958 0.0601 0.1223 0.045 Uiso 1 1 calc R U
H17C H 0.8809 -0.0175 0.1224 0.045 Uiso 1 1 calc R U
C18A C 0.90977(17) 0.1228(2) 0.29108(17) 0.0242(8) Uani 1 1 d . .
H18A H 0.9057 0.0824 0.3161 0.029 Uiso 1 1 calc R U
C19A C 0.90536(18) 0.1853(2) 0.32889(18) 0.0319(10) Uani 1 1 d . .
H19A H 0.9358 0.1854 0.3689 0.048 Uiso 1 1 calc R U
H19B H 0.8687 0.1859 0.3381 0.048 Uiso 1 1 calc R U
H19C H 0.9087 0.2249 0.3040 0.048 Uiso 1 1 calc R U
C20A C 0.96788(17) 0.1216(2) 0.2779(2) 0.0323(10) Uani 1 1 d . .
H20A H 0.9716 0.1608 0.2527 0.048 Uiso 1 1 calc R U
H20B H 0.9712 0.0811 0.2543 0.048 Uiso 1 1 calc R U
H20C H 0.9979 0.1222 0.3182 0.048 Uiso 1 1 calc R U
C21A C 0.72879(15) 0.13761(19) 0.00773(16) 0.0192(8) Uani 1 1 d . .
H21A H 0.7198 0.1338 0.0493 0.023 Uiso 1 1 calc R U
C22A C 0.76131(16) 0.0744(2) 0.00104(18) 0.0239(8) Uani 1 1 d . .
H22A H 0.7397 0.0352 0.0071 0.036 Uiso 1 1 calc R U
H22B H 0.7982 0.0745 0.0332 0.036 Uiso 1 1 calc R U
H22C H 0.7669 0.0729 -0.0414 0.036 Uiso 1 1 calc R U
C23A C 0.67156(16) 0.1422(2) -0.04371(18) 0.0257(9) Uani 1 1 d . .
H23A H 0.6774 0.1358 -0.0857 0.039 Uiso 1 1 calc R U
H23B H 0.6548 0.1861 -0.0419 0.039 Uiso 1 1 calc R U
H23C H 0.6461 0.1076 -0.0363 0.039 Uiso 1 1 calc R U
C24A C 0.76376(16) 0.2427(2) -0.06909(16) 0.0205(8) Uani 1 1 d . .
H24A H 0.7230 0.2534 -0.0895 0.025 Uiso 1 1 calc R U
C25A C 0.78282(18) 0.1901(2) -0.10960(18) 0.0289(9) Uani 1 1 d . .
H25A H 0.7812 0.2091 -0.1512 0.043 Uiso 1 1 calc R U
H25B H 0.7577 0.1513 -0.1152 0.043 Uiso 1 1 calc R U
H25C H 0.8217 0.1764 -0.0882 0.043 Uiso 1 1 calc R U
C26A C 0.79824(17) 0.3055(2) -0.06704(17) 0.0261(9) Uani 1 1 d . .
H26A H 0.8386 0.2947 -0.0518 0.039 Uiso 1 1 calc R U
H26B H 0.7887 0.3377 -0.0382 0.039 Uiso 1 1 calc R U
H26C H 0.7898 0.3247 -0.1098 0.039 Uiso 1 1 calc R U
C27A C 1.00235(15) 0.2800(2) 0.00674(16) 0.0192(8) Uani 1 1 d . .
C28A C 0.97266(15) 0.3391(2) 0.01283(16) 0.0198(8) Uani 1 1 d . .
C29A C 0.99199(17) 0.3988(2) -0.00728(18) 0.0246(8) Uani 1 1 d . .
H29A H 0.9746 0.4397 -0.0017 0.030 Uiso 1 1 calc R U
C30A C 1.03628(17) 0.3992(2) -0.03529(17) 0.0238(8) Uani 1 1 d . .
H30A H 1.0474 0.4402 -0.0498 0.029 Uiso 1 1 calc R U
C31A C 1.06450(16) 0.3412(2) -0.04257(17) 0.0230(8) Uani 1 1 d . .
C32A C 1.04726(15) 0.2822(2) -0.02021(16) 0.0222(8) Uani 1 1 d . .
H32A H 1.0668 0.2421 -0.0234 0.027 Uiso 1 1 calc R U
C33A C 0.88305(15) 0.39897(19) 0.10636(16) 0.0184(7) Uani 1 1 d . .
C34A C 0.89632(16) 0.39024(19) 0.04766(17) 0.0187(7) Uani 1 1 d . .
C35A C 0.87039(16) 0.4337(2) -0.00218(17) 0.0225(8) Uani 1 1 d . .
H35A H 0.8803 0.4312 -0.0409 0.027 Uiso 1 1 calc R U
C36A C 0.83064(17) 0.4801(2) 0.00381(18) 0.0232(8) Uani 1 1 d . .
H36A H 0.8141 0.5090 -0.0308 0.028 Uiso 1 1 calc R U
C37A C 0.81438(16) 0.4855(2) 0.05929(18) 0.0214(8) Uani 1 1 d . .
C38A C 0.84172(15) 0.4451(2) 0.11013(17) 0.0206(8) Uani 1 1 d . .
H38A H 0.8319 0.4490 0.1489 0.025 Uiso 1 1 calc R U
C39A C 1.11174(17) 0.3423(2) -0.0741(2) 0.0300(9) Uani 1 1 d . .
H39A H 1.0978 0.3246 -0.1174 0.045 Uiso 1 1 calc R U
H39B H 1.1432 0.3147 -0.0496 0.045 Uiso 1 1 calc R U
H39C H 1.1248 0.3882 -0.0758 0.045 Uiso 1 1 calc R U
C40A C 0.76893(17) 0.5335(2) 0.06565(19) 0.0280(9) Uani 1 1 d . .
H40A H 0.7467 0.5129 0.0912 0.042 Uiso 1 1 calc R U
H40B H 0.7441 0.5442 0.0234 0.042 Uiso 1 1 calc R U
H40C H 0.7866 0.5744 0.0865 0.042 Uiso 1 1 calc R U
C41A C 0.95471(17) 0.1480(2) -0.03474(19) 0.0269(9) Uani 1 1 d . .
H41A H 0.9305 0.1765 -0.0692 0.032 Uiso 1 1 calc R U
C42A C 1.0015(2) 0.1202(3) -0.0617(2) 0.0412(12) Uani 1 1 d . .
H42A H 1.0279 0.0934 -0.0292 0.062 Uiso 1 1 calc R U
H42B H 1.0219 0.1573 -0.0743 0.062 Uiso 1 1 calc R U
H42C H 0.9844 0.0924 -0.0989 0.062 Uiso 1 1 calc R U
C43A C 0.91589(18) 0.0924(2) -0.0238(2) 0.0320(10) Uani 1 1 d . .
H43A H 0.8975 0.0705 -0.0643 0.048 Uiso 1 1 calc R U
H43B H 0.8870 0.1115 -0.0062 0.048 Uiso 1 1 calc R U
H43C H 0.9383 0.0597 0.0060 0.048 Uiso 1 1 calc R U
C44A C 1.04185(16) 0.1654(2) 0.09072(18) 0.0247(8) Uani 1 1 d . .
H44A H 1.0725 0.1627 0.0691 0.030 Uiso 1 1 calc R U
C45A C 1.06126(17) 0.2101(2) 0.14939(18) 0.0291(9) Uani 1 1 d . .
H45A H 1.0333 0.2084 0.1735 0.044 Uiso 1 1 calc R U
H45B H 1.0650 0.2560 0.1360 0.044 Uiso 1 1 calc R U
H45C H 1.0979 0.1944 0.1762 0.044 Uiso 1 1 calc R U
C46A C 1.0298(2) 0.0953(2) 0.1120(2) 0.0403(11) Uani 1 1 d . .
H46A H 1.0605 0.0820 0.1492 0.060 Uiso 1 1 calc R U
H46B H 1.0273 0.0636 0.0773 0.060 Uiso 1 1 calc R U
H46C H 0.9939 0.0957 0.1230 0.060 Uiso 1 1 calc R U
C47A C 0.99662(16) 0.3651(2) 0.18270(18) 0.0244(8) Uani 1 1 d . .
H47A H 1.0077 0.3365 0.1508 0.029 Uiso 1 1 calc R U
C48A C 1.01074(19) 0.4371(2) 0.1675(2) 0.0321(10) Uani 1 1 d . .
H48A H 1.0056 0.4672 0.2006 0.048 Uiso 1 1 calc R U
H48B H 0.9855 0.4505 0.1263 0.048 Uiso 1 1 calc R U
H48C H 1.0501 0.4392 0.1661 0.048 Uiso 1 1 calc R U
C49A C 1.03407(17) 0.3415(2) 0.24776(18) 0.0297(9) Uani 1 1 d . .
H49A H 1.0737 0.3408 0.2473 0.045 Uiso 1 1 calc R U
H49B H 1.0226 0.2966 0.2565 0.045 Uiso 1 1 calc R U
H49C H 1.0298 0.3721 0.2809 0.045 Uiso 1 1 calc R U
C50A C 0.90643(17) 0.3739(2) 0.24640(17) 0.0236(8) Uani 1 1 d . .
H50A H 0.9320 0.3461 0.2805 0.028 Uiso 1 1 calc R U
C51A C 0.92264(18) 0.4458(2) 0.26639(19) 0.0308(10) Uani 1 1 d . .
H51A H 0.9022 0.4761 0.2327 0.046 Uiso 1 1 calc R U
H51B H 0.9634 0.4517 0.2736 0.046 Uiso 1 1 calc R U
H51C H 0.9127 0.4557 0.3056 0.046 Uiso 1 1 calc R U
C52A C 0.84657(18) 0.3567(2) 0.24929(18) 0.0286(9) Uani 1 1 d . .
H52A H 0.8447 0.3610 0.2931 0.043 Uiso 1 1 calc R U
H52B H 0.8374 0.3108 0.2347 0.043 Uiso 1 1 calc R U
H52C H 0.8193 0.3872 0.2219 0.043 Uiso 1 1 calc R U
N1A N 0.76839(13) 0.21968(16) 0.14922(13) 0.0181(6) Uani 1 1 d . .
N2A N 0.83575(13) 0.20140(16) 0.05044(13) 0.0177(6) Uani 1 1 d . .
N3A N 0.92932(13) 0.33558(16) 0.04194(14) 0.0193(6) Uani 1 1 d . .
N4A N 0.91063(13) 0.26868(16) 0.16250(14) 0.0193(6) Uani 1 1 d . .
Co3 Co 0.59582(2) 0.75958(3) 0.27232(3) 0.01673(13) Uani 1 1 d . .
Co4 Co 0.65997(2) 0.79127(3) 0.20283(3) 0.01688(13) Uani 1 1 d . .
P1B P 0.52942(4) 0.81486(5) 0.31157(4) 0.01902(19) Uani 1 1 d . .
P2B P 0.57361(4) 0.66320(5) 0.17098(4) 0.01790(19) Uani 1 1 d . .
P3B P 0.66016(4) 0.87542(5) 0.13049(4) 0.01831(19) Uani 1 1 d . .
P4B P 0.73173(4) 0.78247(5) 0.33267(4) 0.01741(19) Uani 1 1 d . .
C1B C 0.50488(15) 0.7428(2) 0.34670(17) 0.0210(8) Uani 1 1 d . .
C2B C 0.52685(15) 0.6805(2) 0.33540(16) 0.0198(8) Uani 1 1 d . .
C3B C 0.50277(15) 0.6230(2) 0.35473(16) 0.0214(8) Uani 1 1 d . .
H3B H 0.5136 0.5801 0.3442 0.026 Uiso 1 1 calc R U
C4B C 0.46344(16) 0.6289(2) 0.38900(16) 0.0227(8) Uani 1 1 d . .
H4B H 0.4485 0.5895 0.4021 0.027 Uiso 1 1 calc R U
C5B C 0.44520(16) 0.6902(2) 0.40475(17) 0.0230(8) Uani 1 1 d . .
C6B C 0.46504(16) 0.7468(2) 0.38154(16) 0.0223(8) Uani 1 1 d . .
H6B H 0.4514 0.7893 0.3894 0.027 Uiso 1 1 calc R U
C7B C 0.60411(16) 0.6050(2) 0.23565(17) 0.0202(8) Uani 1 1 d . .
C8B C 0.59464(16) 0.6188(2) 0.29525(17) 0.0197(8) Uani 1 1 d . .
C9B C 0.61821(17) 0.5748(2) 0.34544(18) 0.0233(8) Uani 1 1 d . .
H9B H 0.6123 0.5828 0.3858 0.028 Uiso 1 1 calc R U
C10B C 0.64987(17) 0.5199(2) 0.33765(18) 0.0242(8) Uani 1 1 d . .
H10B H 0.6649 0.4908 0.3725 0.029 Uiso 1 1 calc R U
C11B C 0.66003(17) 0.5067(2) 0.27938(18) 0.0250(8) Uani 1 1 d . .
C12B C 0.63706(16) 0.5504(2) 0.22961(17) 0.0221(8) Uani 1 1 d . .
H12B H 0.6441 0.5427 0.1898 0.027 Uiso 1 1 calc R U
C13B C 0.40634(17) 0.6952(2) 0.44720(18) 0.0293(9) Uani 1 1 d . .
H13D H 0.3744 0.6645 0.4319 0.044 Uiso 1 1 calc R U
H13E H 0.3922 0.7409 0.4463 0.044 Uiso 1 1 calc R U
H13F H 0.4273 0.6833 0.4908 0.044 Uiso 1 1 calc R U
C14B C 0.69315(19) 0.4462(2) 0.2698(2) 0.0319(10) Uani 1 1 d . .
H14D H 0.6669 0.4100 0.2515 0.048 Uiso 1 1 calc R U
H14E H 0.7183 0.4320 0.3109 0.048 Uiso 1 1 calc R U
H14F H 0.7157 0.4573 0.2409 0.048 Uiso 1 1 calc R U
C15B C 0.55988(18) 0.8742(2) 0.37860(18) 0.0268(9) Uani 1 1 d . .
H15B H 0.5824 0.8465 0.4149 0.032 Uiso 1 1 calc R U
C16B C 0.5167(2) 0.9120(3) 0.4033(2) 0.0432(13) Uani 1 1 d . .
H16D H 0.5364 0.9438 0.4361 0.065 Uiso 1 1 calc R U
H16E H 0.4954 0.8804 0.4216 0.065 Uiso 1 1 calc R U
H16F H 0.4907 0.9361 0.3682 0.065 Uiso 1 1 calc R U
C17B C 0.60184(18) 0.9219(2) 0.3616(2) 0.0309(9) Uani 1 1 d . .
H17D H 0.5812 0.9540 0.3298 0.046 Uiso 1 1 calc R U
H17E H 0.6280 0.8964 0.3443 0.046 Uiso 1 1 calc R U
H17F H 0.6232 0.9458 0.3998 0.046 Uiso 1 1 calc R U
C18B C 0.46389(18) 0.8547(2) 0.26234(18) 0.0283(9) Uani 1 1 d . .
H18B H 0.4410 0.8699 0.2908 0.034 Uiso 1 1 calc R U
C19B C 0.4291(2) 0.8052(3) 0.2149(2) 0.0403(11) Uani 1 1 d . .
H19D H 0.3926 0.8251 0.1928 0.060 Uiso 1 1 calc R U
H19E H 0.4229 0.7649 0.2373 0.060 Uiso 1 1 calc R U
H19F H 0.4494 0.7935 0.1839 0.060 Uiso 1 1 calc R U
C20B C 0.4785(2) 0.9151(3) 0.2279(2) 0.0438(12) Uani 1 1 d . .
H20D H 0.5014 0.9009 0.2003 0.066 Uiso 1 1 calc R U
H20E H 0.4999 0.9473 0.2591 0.066 Uiso 1 1 calc R U
H20F H 0.4436 0.9359 0.2021 0.066 Uiso 1 1 calc R U
C21B C 0.49635(16) 0.6586(2) 0.15843(18) 0.0231(8) Uani 1 1 d . .
H21B H 0.4889 0.6875 0.1923 0.028 Uiso 1 1 calc R U
C22B C 0.47142(17) 0.5907(2) 0.16717(19) 0.0292(9) Uani 1 1 d . .
H22D H 0.4318 0.5962 0.1668 0.044 Uiso 1 1 calc R U
H22E H 0.4929 0.5714 0.2079 0.044 Uiso 1 1 calc R U
H22F H 0.4735 0.5610 0.1325 0.044 Uiso 1 1 calc R U
C23B C 0.46468(17) 0.6923(2) 0.09530(18) 0.0279(9) Uani 1 1 d . .
H23D H 0.4676 0.6645 0.0597 0.042 Uiso 1 1 calc R U
H23E H 0.4815 0.7361 0.0926 0.042 Uiso 1 1 calc R U
H23F H 0.4248 0.6979 0.0935 0.042 Uiso 1 1 calc R U
C24B C 0.58699(17) 0.6323(2) 0.09760(17) 0.0233(8) Uani 1 1 d . .
H24B H 0.5660 0.6637 0.0637 0.028 Uiso 1 1 calc R U
C25B C 0.56223(19) 0.5630(2) 0.07505(19) 0.0306(9) Uani 1 1 d . .
H25D H 0.5767 0.5477 0.0402 0.046 Uiso 1 1 calc R U
H25E H 0.5209 0.5658 0.0602 0.046 Uiso 1 1 calc R U
H25F H 0.5734 0.5313 0.1104 0.046 Uiso 1 1 calc R U
C26B C 0.64924(18) 0.6392(2) 0.09833(18) 0.0280(9) Uani 1 1 d . .
H26D H 0.6720 0.6057 0.1269 0.042 Uiso 1 1 calc R U
H26E H 0.6629 0.6838 0.1132 0.042 Uiso 1 1 calc R U
H26F H 0.6526 0.6324 0.0553 0.042 Uiso 1 1 calc R U
C27B C 0.72726(15) 0.8542(2) 0.11548(16) 0.0183(7) Uani 1 1 d . .
C28B C 0.75975(16) 0.80412(19) 0.15580(16) 0.0193(8) Uani 1 1 d . .
C29B C 0.81516(16) 0.7930(2) 0.15105(17) 0.0227(8) Uani 1 1 d . .
H29B H 0.8393 0.7627 0.1795 0.027 Uiso 1 1 calc R U
C30B C 0.83484(17) 0.8255(2) 0.10572(18) 0.0252(9) Uani 1 1 d . .
H30B H 0.8722 0.8165 0.1037 0.030 Uiso 1 1 calc R U
C31B C 0.80158(17) 0.8709(2) 0.06292(18) 0.0244(8) Uani 1 1 d . .
C32B C 0.74818(17) 0.8855(2) 0.06995(17) 0.0229(8) Uani 1 1 d . .
H32B H 0.7254 0.9178 0.0428 0.027 Uiso 1 1 calc R U
C33B C 0.76229(16) 0.7129(2) 0.29934(17) 0.0212(8) Uani 1 1 d . .
C34B C 0.76310(15) 0.7172(2) 0.23484(16) 0.0187(7) Uani 1 1 d . .
C35B C 0.78420(16) 0.6624(2) 0.20930(17) 0.0234(8) Uani 1 1 d . .
H35B H 0.7856 0.6643 0.1665 0.028 Uiso 1 1 calc R U
C36B C 0.80309(17) 0.6056(2) 0.24455(18) 0.0252(9) Uani 1 1 d . .
H36B H 0.8173 0.5696 0.2256 0.030 Uiso 1 1 calc R U
C37B C 0.80167(17) 0.6002(2) 0.30777(18) 0.0246(8) Uani 1 1 d . .
C38B C 0.78231(16) 0.6549(2) 0.33378(17) 0.0229(8) Uani 1 1 d . .
H38B H 0.7826 0.6530 0.3771 0.028 Uiso 1 1 calc R U
C39B C 0.82204(18) 0.9026(2) 0.01088(18) 0.0293(9) Uani 1 1 d . .
H39D H 0.8487 0.9385 0.0289 0.044 Uiso 1 1 calc R U
H39E H 0.7897 0.9208 -0.0218 0.044 Uiso 1 1 calc R U
H39F H 0.8410 0.8689 -0.0082 0.044 Uiso 1 1 calc R U
C40B C 0.82020(19) 0.5380(2) 0.34674(19) 0.0314(10) Uani 1 1 d . .
H40D H 0.8512 0.5489 0.3846 0.047 Uiso 1 1 calc R U
H40E H 0.8332 0.5049 0.3212 0.047 Uiso 1 1 calc R U
H40F H 0.7883 0.5199 0.3598 0.047 Uiso 1 1 calc R U
C41B C 0.66944(16) 0.9617(2) 0.16232(17) 0.0222(8) Uani 1 1 d . .
H41B H 0.7066 0.9622 0.1960 0.027 Uiso 1 1 calc R U
C42B C 0.67286(18) 1.0171(2) 0.11520(19) 0.0285(9) Uani 1 1 d . .
H42D H 0.6376 1.0181 0.0805 0.043 Uiso 1 1 calc R U
H42E H 0.7047 1.0083 0.0979 0.043 Uiso 1 1 calc R U
H42F H 0.6784 1.0601 0.1372 0.043 Uiso 1 1 calc R U
C43B C 0.62407(17) 0.9774(2) 0.19648(17) 0.0253(9) Uani 1 1 d . .
H43D H 0.6326 1.0203 0.2184 0.038 Uiso 1 1 calc R U
H43E H 0.6241 0.9423 0.2275 0.038 Uiso 1 1 calc R U
H43F H 0.5868 0.9795 0.1652 0.038 Uiso 1 1 calc R U
C44B C 0.60761(17) 0.8770(2) 0.05139(17) 0.0243(8) Uani 1 1 d . .
H44B H 0.6218 0.9066 0.0226 0.029 Uiso 1 1 calc R U
C45B C 0.60088(18) 0.8063(2) 0.02447(18) 0.0288(9) Uani 1 1 d . .
H45D H 0.5840 0.7778 0.0506 0.043 Uiso 1 1 calc R U
H45E H 0.6381 0.7886 0.0249 0.043 Uiso 1 1 calc R U
H45F H 0.5762 0.8070 -0.0193 0.043 Uiso 1 1 calc R U
C46B C 0.55031(19) 0.9030(3) 0.0552(2) 0.0373(11) Uani 1 1 d . .
H46D H 0.5219 0.8960 0.0143 0.056 Uiso 1 1 calc R U
H46E H 0.5533 0.9507 0.0652 0.056 Uiso 1 1 calc R U
H46F H 0.5391 0.8789 0.0886 0.056 Uiso 1 1 calc R U
C47B C 0.78222(16) 0.8504(2) 0.33420(17) 0.0217(8) Uani 1 1 d . .
H47B H 0.7901 0.8495 0.2919 0.026 Uiso 1 1 calc R U
C48B C 0.75729(17) 0.9193(2) 0.33978(18) 0.0271(9) Uani 1 1 d . .
H48D H 0.7503 0.9236 0.3814 0.041 Uiso 1 1 calc R U
H48E H 0.7216 0.9246 0.3063 0.041 Uiso 1 1 calc R U
H48F H 0.7840 0.9538 0.3352 0.041 Uiso 1 1 calc R U
C49B C 0.83943(17) 0.8396(2) 0.38409(19) 0.0309(10) Uani 1 1 d . .
H49D H 0.8672 0.8713 0.3767 0.046 Uiso 1 1 calc R U
H49E H 0.8525 0.7940 0.3807 0.046 Uiso 1 1 calc R U
H49F H 0.8351 0.8466 0.4267 0.046 Uiso 1 1 calc R U
C50B C 0.73813(16) 0.7580(2) 0.41546(16) 0.0212(8) Uani 1 1 d . .
H50B H 0.7770 0.7398 0.4344 0.025 Uiso 1 1 calc R U
C51B C 0.69580(17) 0.7037(2) 0.41729(18) 0.0266(9) Uani 1 1 d . .
H51D H 0.7039 0.6859 0.4606 0.040 Uiso 1 1 calc R U
H51E H 0.6987 0.6678 0.3881 0.040 Uiso 1 1 calc R U
H51F H 0.6575 0.7222 0.4044 0.040 Uiso 1 1 calc R U
C52B C 0.72979(18) 0.8175(2) 0.45645(18) 0.0295(9) Uani 1 1 d . .
H52D H 0.6936 0.8392 0.4361 0.044 Uiso 1 1 calc R U
H52E H 0.7606 0.8496 0.4605 0.044 Uiso 1 1 calc R U
H52F H 0.7299 0.8016 0.4987 0.044 Uiso 1 1 calc R U
N1B N 0.56730(13) 0.67782(16) 0.30227(14) 0.0187(6) Uani 1 1 d . .
N2B N 0.59204(13) 0.73819(16) 0.18301(14) 0.0188(6) Uani 1 1 d . .
N4B N 0.66922(13) 0.80234(16) 0.29496(13) 0.0174(6) Uani 1 1 d . .
N8 N 0.73671(13) 0.77218(17) 0.19840(14) 0.0194(7) Uani 1 1 d . .

loop_
_atom_site_aniso_label
_atom_site_aniso_U_11
_atom_site_aniso_U_22
_atom_site_aniso_U_33
_atom_site_aniso_U_23
_atom_site_aniso_U_13
_atom_site_aniso_U_12
Co1 0.0228(3) 0.0176(3) 0.0113(3) 0.0016(2) 0.0069(2) -0.0006(3)
Co2 0.0216(3) 0.0171(3) 0.0137(3) -0.0003(2) 0.0077(2) -0.0011(3)
P1A 0.0232(4) 0.0191(5) 0.0124(4) 0.0020(4) 0.0069(3) 0.0004(4)
P2A 0.0224(4) 0.0176(5) 0.0101(4) -0.0008(3) 0.0070(3) -0.0012(4)
P3A 0.0234(4) 0.0177(5) 0.0193(4) 0.0000(4) 0.0099(3) 0.0009(4)
P4A 0.0248(5) 0.0179(5) 0.0126(4) -0.0007(4) 0.0056(3) -0.0009(4)
C1A 0.0238(18) 0.022(2) 0.0153(16) -0.0017(15) 0.0094(14) 0.0013(16)
C2A 0.0292(19) 0.018(2) 0.0127(16) -0.0021(15) 0.0067(14) -0.0037(16)
C3A 0.0255(19) 0.019(2) 0.0216(18) 0.0013(16) 0.0076(14) 0.0029(16)
C4A 0.0262(19) 0.028(2) 0.0202(18) -0.0005(16) 0.0119(15) 0.0003(17)
C5A 0.0290(19) 0.020(2) 0.0147(17) 0.0009(15) 0.0095(14) -0.0028(16)
C6A 0.031(2) 0.019(2) 0.0138(16) 0.0014(15) 0.0055(14) -0.0011(16)
C7A 0.0228(17) 0.0160(19) 0.0161(17) -0.0001(14) 0.0074(13) 0.0015(15)
C8A 0.0240(18) 0.0151(19) 0.0162(17) -0.0001(14) 0.0077(13) -0.0001(15)
C9A 0.0284(19) 0.020(2) 0.0134(16) 0.0006(15) 0.0073(14) 0.0037(16)
C10A 0.036(2) 0.023(2) 0.0173(18) -0.0022(16) 0.0086(15) 0.0075(18)
C11A 0.0274(19) 0.020(2) 0.0196(18) 0.0024(16) 0.0043(14) 0.0024(17)
C12A 0.0271(19) 0.022(2) 0.0146(16) 0.0014(15) 0.0073(14) -0.0003(16)
C13A 0.032(2) 0.030(2) 0.0195(18) 0.0001(17) 0.0136(15) -0.0047(18)
C14A 0.039(2) 0.028(2) 0.0210(19) 0.0020(17) 0.0052(16) 0.010(2)
C15A 0.029(2) 0.023(2) 0.0169(17) -0.0006(16) 0.0074(14) -0.0035(17)
C16A 0.035(2) 0.016(2) 0.029(2) 0.0013(17) 0.0086(16) -0.0019(17)
C17A 0.037(2) 0.028(2) 0.030(2) -0.0107(19) 0.0157(18) -0.0014(19)
C18A 0.034(2) 0.023(2) 0.0154(17) 0.0043(15) 0.0059(15) -0.0021(17)
C19A 0.031(2) 0.043(3) 0.0203(19) -0.0032(19) 0.0048(16) 0.000(2)
C20A 0.030(2) 0.036(3) 0.029(2) -0.0019(19) 0.0046(17) 0.004(2)
C21A 0.0248(18) 0.020(2) 0.0133(16) -0.0034(15) 0.0064(13) -0.0033(16)
C22A 0.030(2) 0.020(2) 0.0231(19) -0.0027(16) 0.0107(15) -0.0021(17)
C23A 0.028(2) 0.029(2) 0.0217(18) -0.0056(17) 0.0097(15) -0.0043(18)
C24A 0.0274(19) 0.026(2) 0.0095(15) 0.0005(15) 0.0069(13) -0.0014(16)
C25A 0.040(2) 0.033(3) 0.0186(18) 0.0008(17) 0.0151(16) -0.001(2)
C26A 0.036(2) 0.027(2) 0.0174(17) 0.0088(16) 0.0109(15) -0.0027(18)
C27A 0.0238(18) 0.020(2) 0.0151(16) -0.0007(15) 0.0071(13) -0.0031(16)
C28A 0.0227(18) 0.026(2) 0.0115(16) -0.0014(15) 0.0064(13) -0.0025(16)
C29A 0.033(2) 0.020(2) 0.0226(19) -0.0025(16) 0.0116(16) 0.0008(17)
C30A 0.034(2) 0.020(2) 0.0197(18) -0.0005(16) 0.0100(15) -0.0083(17)
C31A 0.0251(19) 0.030(2) 0.0170(17) -0.0002(16) 0.0113(14) -0.0024(17)
C32A 0.0227(18) 0.027(2) 0.0179(17) -0.0021(16) 0.0081(14) 0.0017(17)
C33A 0.0236(18) 0.0155(19) 0.0164(17) -0.0020(14) 0.0061(13) -0.0052(15)
C34A 0.0249(18) 0.0139(19) 0.0175(17) 0.0012(14) 0.0063(14) -0.0042(15)
C35A 0.031(2) 0.022(2) 0.0163(17) -0.0005(15) 0.0097(14) -0.0038(17)
C36A 0.031(2) 0.016(2) 0.0214(18) 0.0017(16) 0.0057(15) 0.0003(17)
C37A 0.0247(19) 0.016(2) 0.0230(18) -0.0009(15) 0.0055(14) -0.0002(16)
C38A 0.0239(18) 0.020(2) 0.0196(17) -0.0045(15) 0.0092(14) -0.0022(16)
C39A 0.032(2) 0.029(2) 0.037(2) 0.0017(19) 0.0222(18) -0.0030(19)
C40A 0.032(2) 0.024(2) 0.029(2) 0.0028(18) 0.0111(17) 0.0038(18)
C41A 0.034(2) 0.027(2) 0.0234(19) -0.0102(17) 0.0135(16) -0.0011(18)
C42A 0.045(3) 0.042(3) 0.043(3) -0.022(2) 0.023(2) -0.007(2)
C43A 0.036(2) 0.025(2) 0.036(2) -0.0078(19) 0.0124(18) -0.0043(19)
C44A 0.0235(19) 0.027(2) 0.0259(19) 0.0069(17) 0.0103(15) 0.0062(17)
C45A 0.029(2) 0.032(3) 0.027(2) 0.0036(19) 0.0080(16) 0.0031(19)
C46A 0.042(3) 0.032(3) 0.045(3) 0.011(2) 0.010(2) 0.006(2)
C47A 0.0234(19) 0.027(2) 0.0214(18) -0.0009(17) 0.0049(14) 0.0001(17)
C48A 0.036(2) 0.029(3) 0.029(2) -0.0034(19) 0.0066(17) -0.006(2)
C49A 0.026(2) 0.034(3) 0.025(2) -0.0009(18) 0.0017(16) 0.0012(19)
C50A 0.038(2) 0.021(2) 0.0139(17) -0.0026(15) 0.0100(15) -0.0002(18)
C51A 0.038(2) 0.029(2) 0.025(2) -0.0082(18) 0.0093(17) 0.002(2)
C52A 0.040(2) 0.028(2) 0.0212(19) -0.0016(17) 0.0141(17) 0.0004(19)
N1A 0.0225(15) 0.0206(17) 0.0136(14) 0.0012(12) 0.0092(11) 0.0054(13)
N2A 0.0257(15) 0.0157(16) 0.0151(14) -0.0007(12) 0.0112(12) -0.0042(13)
N3A 0.0256(16) 0.0189(17) 0.0160(14) 0.0005(13) 0.0101(12) -0.0024(13)
N4A 0.0267(16) 0.0190(17) 0.0137(14) -0.0012(12) 0.0080(12) 0.0003(13)
Co3 0.0226(3) 0.0175(3) 0.0118(3) -0.0003(2) 0.0077(2) -0.0004(3)
Co4 0.0229(3) 0.0181(3) 0.0112(3) 0.0006(2) 0.0074(2) -0.0007(3)
P1B 0.0251(5) 0.0184(5) 0.0156(4) 0.0003(4) 0.0090(3) 0.0029(4)
P2B 0.0255(5) 0.0175(5) 0.0119(4) -0.0005(4) 0.0071(3) -0.0003(4)
P3B 0.0246(5) 0.0186(5) 0.0128(4) 0.0008(4) 0.0072(3) -0.0008(4)
P4B 0.0231(4) 0.0185(5) 0.0118(4) -0.0009(4) 0.0070(3) 0.0004(4)
C1B 0.0228(18) 0.023(2) 0.0174(17) -0.0001(15) 0.0061(14) -0.0027(16)
C2B 0.0245(18) 0.025(2) 0.0108(15) -0.0016(15) 0.0060(13) 0.0004(16)
C3B 0.0246(18) 0.023(2) 0.0173(17) -0.0011(15) 0.0064(14) -0.0025(16)
C4B 0.0271(19) 0.028(2) 0.0144(16) -0.0001(16) 0.0077(14) -0.0059(17)
C5B 0.0215(18) 0.034(2) 0.0145(16) -0.0029(16) 0.0067(14) -0.0040(17)
C6B 0.0259(18) 0.026(2) 0.0160(17) 0.0008(16) 0.0081(14) 0.0038(17)
C7B 0.0269(19) 0.017(2) 0.0180(17) 0.0021(15) 0.0086(14) -0.0010(16)
C8B 0.0251(18) 0.019(2) 0.0167(17) -0.0005(15) 0.0086(14) 0.0016(16)
C9B 0.034(2) 0.019(2) 0.0203(18) -0.0005(16) 0.0125(15) -0.0038(17)
C10B 0.031(2) 0.021(2) 0.0196(18) 0.0058(16) 0.0051(15) -0.0004(17)
C11B 0.032(2) 0.019(2) 0.0243(19) 0.0020(16) 0.0087(15) 0.0037(17)
C12B 0.0286(19) 0.022(2) 0.0173(17) -0.0010(15) 0.0085(14) -0.0011(17)
C13B 0.031(2) 0.038(3) 0.0231(19) -0.0032(18) 0.0142(16) -0.0010(19)
C14B 0.040(2) 0.026(2) 0.029(2) 0.0004(18) 0.0094(18) 0.006(2)
C15B 0.039(2) 0.023(2) 0.0194(18) -0.0021(16) 0.0089(16) -0.0008(19)
C16B 0.062(3) 0.037(3) 0.041(3) -0.018(2) 0.033(2) -0.013(3)
C17B 0.041(2) 0.025(2) 0.029(2) -0.0054(18) 0.0141(18) 0.003(2)
C18B 0.036(2) 0.028(2) 0.0226(19) 0.0023(17) 0.0107(16) 0.0098(19)
C19B 0.041(3) 0.040(3) 0.032(2) -0.001(2) -0.0019(19) 0.006(2)
C20B 0.049(3) 0.041(3) 0.037(3) 0.013(2) 0.006(2) 0.012(2)
C21B 0.0263(19) 0.022(2) 0.0206(18) 0.0017(16) 0.0057(15) -0.0011(17)
C22B 0.027(2) 0.029(2) 0.030(2) 0.0034(18) 0.0053(16) -0.0054(18)
C23B 0.030(2) 0.027(2) 0.0219(19) 0.0032(17) 0.0011(16) -0.0003(18)
C24B 0.038(2) 0.019(2) 0.0139(17) -0.0034(15) 0.0096(15) 0.0003(18)
C25B 0.043(2) 0.025(2) 0.024(2) -0.0084(18) 0.0081(17) -0.003(2)
C26B 0.041(2) 0.025(2) 0.0230(19) 0.0003(17) 0.0173(17) 0.0023(19)
C27B 0.0222(17) 0.022(2) 0.0141(16) -0.0056(15) 0.0104(13) -0.0003(15)
C28B 0.0270(19) 0.018(2) 0.0131(16) -0.0030(14) 0.0061(13) -0.0017(16)
C29B 0.0277(19) 0.023(2) 0.0186(17) -0.0025(16) 0.0083(14) 0.0014(17)
C30B 0.0262(19) 0.029(2) 0.0240(19) -0.0050(17) 0.0124(15) -0.0013(17)
C31B 0.034(2) 0.023(2) 0.0194(18) -0.0040(16) 0.0126(16) -0.0052(18)
C32B 0.033(2) 0.022(2) 0.0149(17) -0.0029(15) 0.0082(15) -0.0035(17)
C33B 0.0259(18) 0.023(2) 0.0168(17) -0.0006(16) 0.0094(14) -0.0004(16)
C34B 0.0199(17) 0.021(2) 0.0165(17) 0.0028(15) 0.0073(13) 0.0027(16)
C35B 0.031(2) 0.026(2) 0.0159(17) 0.0019(16) 0.0111(14) 0.0024(17)
C36B 0.032(2) 0.025(2) 0.0220(19) -0.0065(17) 0.0131(16) 0.0043(18)
C37B 0.029(2) 0.024(2) 0.0229(19) 0.0026(17) 0.0106(15) 0.0009(17)
C38B 0.0293(19) 0.027(2) 0.0137(16) 0.0045(16) 0.0081(14) 0.0021(17)
C39B 0.041(2) 0.030(2) 0.0222(19) -0.0050(18) 0.0173(17) -0.008(2)
C40B 0.044(3) 0.027(2) 0.025(2) 0.0055(18) 0.0126(18) 0.010(2)
C41B 0.030(2) 0.023(2) 0.0149(17) 0.0011(15) 0.0079(14) -0.0016(17)
C42B 0.037(2) 0.021(2) 0.031(2) 0.0019(18) 0.0159(18) -0.0030(18)
C43B 0.039(2) 0.022(2) 0.0176(18) -0.0004(16) 0.0113(16) 0.0016(18)
C44B 0.032(2) 0.025(2) 0.0157(17) 0.0023(16) 0.0048(15) -0.0011(18)
C45B 0.036(2) 0.031(3) 0.0176(18) 0.0003(17) 0.0047(16) -0.0043(19)
C46B 0.038(2) 0.047(3) 0.023(2) -0.006(2) 0.0019(17) 0.009(2)
C47B 0.0266(19) 0.023(2) 0.0175(17) -0.0036(15) 0.0088(14) -0.0046(17)
C48B 0.035(2) 0.027(2) 0.0185(18) -0.0036(17) 0.0059(15) -0.0053(18)
C49B 0.027(2) 0.034(3) 0.031(2) -0.0002(19) 0.0064(17) -0.0025(19)
C50B 0.0243(18) 0.027(2) 0.0126(16) -0.0002(15) 0.0056(13) 0.0013(16)
C51B 0.033(2) 0.030(2) 0.0192(18) 0.0064(17) 0.0108(15) 0.0025(19)
C52B 0.041(2) 0.034(3) 0.0150(18) -0.0030(17) 0.0098(16) 0.007(2)
N1B 0.0256(16) 0.0187(17) 0.0148(14) 0.0024(12) 0.0104(12) 0.0018(13)
N2B 0.0271(16) 0.0163(17) 0.0150(14) -0.0002(12) 0.0093(12) -0.0028(13)
N4B 0.0254(15) 0.0179(17) 0.0117(13) -0.0033(12) 0.0096(11) -0.0018(13)
N8 0.0240(15) 0.0218(18) 0.0158(14) 0.0036(13) 0.0114(12) 0.0039(13)

loop_
_atom_type_symbol
_atom_type_description
_atom_type_scat_dispersion_real
_atom_type_scat_dispersion_imag
_atom_type_scat_source
C C 0.0181 0.0091 'International Tables Vol C Tables 4.2.6.8 and 6.1.1.4'
H H 0.0000 0.0000 'International Tables Vol C Tables 4.2.6.8 and 6.1.1.4'
N N 0.0311 0.0180 'International Tables Vol C Tables 4.2.6.8 and 6.1.1.4'
P P 0.2955 0.4335 'International Tables Vol C Tables 4.2.6.8 and 6.1.1.4'
Co Co -2.3653 3.6143 'International Tables Vol C Tables 4.2.6.8 and 6.1.1.4'

loop_
_geom_angle_atom_site_label_1
_geom_angle_atom_site_label_2
_geom_angle_atom_site_label_3
_geom_angle
N4A Co1 N1A 133.26(14)
N4A Co1 N2A 97.97(12)
N1A Co1 N2A 103.62(12)
N4A Co1 P1A 114.13(10)
N1A Co1 P1A 84.97(9)
N2A Co1 P1A 126.31(10)
N4A Co1 Co2 50.07(9)
N1A Co1 Co2 139.01(9)
N2A Co1 Co2 48.34(9)
P1A Co1 Co2 134.51(4)
N2A Co2 N3A 132.62(13)
N2A Co2 N4A 97.39(12)
N3A Co2 N4A 103.52(13)
N2A Co2 P3A 115.26(10)
N3A Co2 P3A 85.48(9)
N4A Co2 P3A 125.79(10)
N2A Co2 Co1 49.83(8)
N3A Co2 Co1 138.07(9)
N4A Co2 Co1 48.00(9)
P3A Co2 Co1 134.85(4)
C1A P1A C18A 106.81(17)
C1A P1A C15A 103.43(18)
C18A P1A C15A 109.26(18)
C1A P1A Co1 98.04(13)
C18A P1A Co1 120.77(14)
C15A P1A Co1 115.88(12)
N2A P2A C7A 116.76(16)
N2A P2A C24A 112.02(16)
C7A P2A C24A 105.05(17)
N2A P2A C21A 111.79(17)
C7A P2A C21A 102.88(17)
C24A P2A C21A 107.53(17)
C27A P3A C44A 105.75(18)
C27A P3A C41A 105.28(18)
C44A P3A C41A 107.7(2)
C27A P3A Co2 97.59(12)
C44A P3A Co2 122.06(13)
C41A P3A Co2 116.05(13)
N4A P4A C33A 115.65(17)
N4A P4A C50A 110.66(17)
C33A P4A C50A 109.85(18)
N4A P4A C47A 109.70(18)
C33A P4A C47A 104.52(17)
C50A P4A C47A 105.85(18)
C6A C1A C2A 120.3(3)
C6A C1A P1A 124.6(3)
C2A C1A P1A 115.1(3)
N1A C2A C3A 124.9(4)
N1A C2A C1A 118.8(3)
C3A C2A C1A 116.1(3)
C4A C3A C2A 121.8(4)
C4A C3A H3A 119.1
C2A C3A H3A 119.1
C3A C4A C5A 121.9(4)
C3A C4A H4A 119.0
C5A C4A H4A 119.0
C6A C5A C4A 116.9(3)
C6A C5A C13A 122.1(4)
C4A C5A C13A 120.9(3)
C5A C6A C1A 122.7(4)
C5A C6A H6A 118.7
C1A C6A H6A 118.7
C12A C7A C8A 118.4(3)
C12A C7A P2A 122.6(3)
C8A C7A P2A 119.0(3)
C9A C8A N1A 122.7(3)
C9A C8A C7A 118.1(3)
N1A C8A C7A 119.1(3)
C10A C9A C8A 121.9(3)
C10A C9A H9A 119.1
C8A C9A H9A 119.1
C9A C10A C11A 120.8(4)
C9A C10A H10A 119.6
C11A C10A H10A 119.6
C12A C11A C10A 117.8(4)
C12A C11A C14A 121.5(3)
C10A C11A C14A 120.7(4)
C11A C12A C7A 123.0(3)
C11A C12A H12A 118.5
C7A C12A H12A 118.5
C5A C13A H13A 109.5
C5A C13A H13B 109.5
H13A C13A H13B 109.5
C5A C13A H13C 109.5
H13A C13A H13C 109.5
H13B C13A H13C 109.5
C11A C14A H14A 109.5
C11A C14A H14B 109.5
H14A C14A H14B 109.5
C11A C14A H14C 109.5
H14A C14A H14C 109.5
H14B C14A H14C 109.5
C16A C15A C17A 111.3(3)
C16A C15A P1A 116.9(3)
C17A C15A P1A 111.0(3)
C16A C15A H15A 105.6
C17A C15A H15A 105.6
P1A C15A H15A 105.6
C15A C16A H16A 109.5
C15A C16A H16B 109.5
H16A C16A H16B 109.5
C15A C16A H16C 109.5
H16A C16A H16C 109.5
H16B C16A H16C 109.5
C15A C17A H17A 109.5
C15A C17A H17B 109.5
H17A C17A H17B 109.5
C15A C17A H17C 109.5
H17A C17A H17C 109.5
H17B C17A H17C 109.5
C19A C18A C20A 109.2(3)
C19A C18A P1A 109.4(3)
C20A C18A P1A 109.5(3)
C19A C18A H18A 109.6
C20A C18A H18A 109.6
P1A C18A H18A 109.6
C18A C19A H19A 109.5
C18A C19A H19B 109.5
H19A C19A H19B 109.5
C18A C19A H19C 109.5
H19A C19A H19C 109.5
H19B C19A H19C 109.5
C18A C20A H20A 109.5
C18A C20A H20B 109.5
H20A C20A H20B 109.5
C18A C20A H20C 109.5
H20A C20A H20C 109.5
H20B C20A H20C 109.5
C22A C21A C23A 112.0(3)
C22A C21A P2A 112.7(3)
C23A C21A P2A 112.7(3)
C22A C21A H21A 106.3
C23A C21A H21A 106.3
P2A C21A H21A 106.3
C21A C22A H22A 109.5
C21A C22A H22B 109.5
H22A C22A H22B 109.5
C21A C22A H22C 109.5
H22A C22A H22C 109.5
H22B C22A H22C 109.5
C21A C23A H23A 109.5
C21A C23A H23B 109.5
H23A C23A H23B 109.5
C21A C23A H23C 109.5
H23A C23A H23C 109.5
H23B C23A H23C 109.5
C26A C24A C25A 109.1(3)
C26A C24A P2A 109.2(2)
C25A C24A P2A 112.4(3)
C26A C24A H24A 108.7
C25A C24A H24A 108.7
P2A C24A H24A 108.7
C24A C25A H25A 109.5
C24A C25A H25B 109.5
H25A C25A H25B 109.5
C24A C25A H25C 109.5
H25A C25A H25C 109.5
H25B C25A H25C 109.5
C24A C26A H26A 109.5
C24A C26A H26B 109.5
H26A C26A H26B 109.5
C24A C26A H26C 109.5
H26A C26A H26C 109.5
H26B C26A H26C 109.5
C32A C27A C28A 120.3(4)
C32A C27A P3A 123.5(3)
C28A C27A P3A 116.2(3)
N3A C28A C29A 123.9(4)
N3A C28A C27A 119.0(3)
C29A C28A C27A 117.0(3)
C30A C29A C28A 121.3(4)
C30A C29A H29A 119.4
C28A C29A H29A 119.4
C31A C30A C29A 121.8(4)
C31A C30A H30A 119.1
C29A C30A H30A 119.1
C30A C31A C32A 117.3(3)
C30A C31A C39A 121.1(4)
C32A C31A C39A 121.6(4)
C31A C32A C27A 122.3(4)
C31A C32A H32A 118.9
C27A C32A H32A 118.9
C38A C33A C34A 119.5(3)
C38A C33A P4A 123.8(3)
C34A C33A P4A 116.6(3)
N3A C34A C35A 124.6(3)
N3A C34A C33A 117.9(3)
C35A C34A C33A 117.2(4)
C36A C35A C34A 121.5(3)
C36A C35A H35A 119.2
C34A C35A H35A 119.2
C35A C36A C37A 121.5(4)
C35A C36A H36A 119.3
C37A C36A H36A 119.3
C38A C37A C36A 117.6(4)
C38A C37A C40A 120.1(3)
C36A C37A C40A 122.3(4)
C37A C38A C33A 122.4(3)
C37A C38A H38A 118.8
C33A C38A H38A 118.8
C31A C39A H39A 109.5
C31A C39A H39B 109.5
H39A C39A H39B 109.5
C31A C39A H39C 109.5
H39A C39A H39C 109.5
H39B C39A H39C 109.5
C37A C40A H40A 109.5
C37A C40A H40B 109.5
H40A C40A H40B 109.5
C37A C40A H40C 109.5
H40A C40A H40C 109.5
H40B C40A H40C 109.5
C43A C41A C42A 111.4(4)
C43A C41A P3A 111.3(3)
C42A C41A P3A 116.5(3)
C43A C41A H41A 105.6
C42A C41A H41A 105.6
P3A C41A H41A 105.6
C41A C42A H42A 109.5
C41A C42A H42B 109.5
H42A C42A H42B 109.5
C41A C42A H42C 109.5
H42A C42A H42C 109.5
H42B C42A H42C 109.5
C41A C43A H43A 109.5
C41A C43A H43B 109.5
H43A C43A H43B 109.5
C41A C43A H43C 109.5
H43A C43A H43C 109.5
H43B C43A H43C 109.5
C45A C44A C46A 108.8(3)
C45A C44A P3A 108.2(3)
C46A C44A P3A 111.8(3)
C45A C44A H44A 109.4
C46A C44A H44A 109.4
P3A C44A H44A 109.4
C44A C45A H45A 109.5
C44A C45A H45B 109.5
H45A C45A H45B 109.5
C44A C45A H45C 109.5
H45A C45A H45C 109.5
H45B C45A H45C 109.5
C44A C46A H46A 109.5
C44A C46A H46B 109.5
H46A C46A H46B 109.5
C44A C46A H46C 109.5
H46A C46A H46C 109.5
H46B C46A H46C 109.5
C49A C47A C48A 112.0(3)
C49A C47A P4A 111.6(3)
C48A C47A P4A 116.5(3)
C49A C47A H47A 105.2
C48A C47A H47A 105.2
P4A C47A H47A 105.2
C47A C48A H48A 109.5
C47A C48A H48B 109.5
H48A C48A H48B 109.5
C47A C48A H48C 109.5
H48A C48A H48C 109.5
H48B C48A H48C 109.5
C47A C49A H49A 109.5
C47A C49A H49B 109.5
H49A C49A H49B 109.5
C47A C49A H49C 109.5
H49A C49A H49C 109.5
H49B C49A H49C 109.5
C51A C50A C52A 112.2(3)
C51A C50A P4A 115.9(3)
C52A C50A P4A 113.5(3)
C51A C50A H50A 104.6
C52A C50A H50A 104.6
P4A C50A H50A 104.6
C50A C51A H51A 109.5
C50A C51A H51B 109.5
H51A C51A H51B 109.5
C50A C51A H51C 109.5
H51A C51A H51C 109.5
H51B C51A H51C 109.5
C50A C52A H52A 109.5
C50A C52A H52B 109.5
H52A C52A H52B 109.5
C50A C52A H52C 109.5
H52A C52A H52C 109.5
H52B C52A H52C 109.5
C2A N1A C8A 121.7(3)
C2A N1A Co1 121.7(3)
C8A N1A Co1 115.8(2)
P2A N2A Co2 138.1(2)
P2A N2A Co1 109.93(16)
Co2 N2A Co1 81.83(12)
C34A N3A C28A 123.0(3)
C34A N3A Co2 115.1(2)
C28A N3A Co2 121.7(3)
P4A N4A Co1 136.2(2)
P4A N4A Co2 106.36(16)
Co1 N4A Co2 81.93(12)
N4B Co3 N1B 132.80(13)
N4B Co3 N2B 97.40(12)
N1B Co3 N2B 103.18(13)
N4B Co3 P1B 113.36(9)
N1B Co3 P1B 85.36(9)
N2B Co3 P1B 128.75(10)
N4B Co3 Co4 49.81(8)
N1B Co3 Co4 137.93(9)
N2B Co3 Co4 48.04(9)
P1B Co3 Co4 135.66(4)
N2B Co4 N8 132.07(14)
N2B Co4 N4B 97.71(12)
N8 Co4 N4B 103.80(12)
N2B Co4 P3B 114.71(10)
N8 Co4 P3B 85.37(10)
N4B Co4 P3B 126.49(10)
N2B Co4 Co3 49.87(9)
N8 Co4 Co3 138.29(9)
N4B Co4 Co3 48.29(9)
P3B Co4 Co3 135.05(4)
C1B P1B C18B 104.48(19)
C1B P1B C15B 106.25(18)
C18B P1B C15B 105.83(19)
C1B P1B Co3 97.49(13)
C18B P1B Co3 125.24(13)
C15B P1B Co3 115.10(14)
N2B P2B C7B 116.46(17)
N2B P2B C24B 110.75(17)
C7B P2B C24B 109.14(18)
N2B P2B C21B 108.03(18)
C7B P2B C21B 105.30(17)
C24B P2B C21B 106.57(18)
C27B P3B C44B 105.35(17)
C27B P3B C41B 105.28(17)
C44B P3B C41B 108.39(18)
C27B P3B Co4 97.55(13)
C44B P3B Co4 121.24(14)
C41B P3B Co4 116.48(12)
N4B P4B C33B 115.68(17)
N4B P4B C47B 112.15(18)
C33B P4B C47B 102.66(18)
N4B P4B C50B 112.43(16)
C33B P4B C50B 105.07(18)
C47B P4B C50B 108.07(17)
C6B C1B C2B 120.5(4)
C6B C1B P1B 123.4(3)
C2B C1B P1B 116.0(3)
N1B C2B C1B 119.5(3)
N1B C2B C3B 123.3(4)
C1B C2B C3B 117.0(3)
C4B C3B C2B 120.6(4)
C4B C3B H3B 119.7
C2B C3B H3B 119.7
C5B C4B C3B 122.4(4)
C5B C4B H4B 118.8
C3B C4B H4B 118.8
C4B C5B C6B 117.5(3)
C4B C5B C13B 121.2(4)
C6B C5B C13B 121.3(4)
C5B C6B C1B 121.6(4)
C5B C6B H6B 119.2
C1B C6B H6B 119.2
C12B C7B C8B 119.6(3)
C12B C7B P2B 123.5(3)
C8B C7B P2B 116.9(3)
N1B C8B C9B 123.7(3)
N1B C8B C7B 118.6(3)
C9B C8B C7B 117.4(4)
C10B C9B C8B 121.7(3)
C10B C9B H9B 119.2
C8B C9B H9B 119.2
C9B C10B C11B 121.1(4)
C9B C10B H10B 119.5
C11B C10B H10B 119.5
C12B C11B C10B 117.5(4)
C12B C11B C14B 121.0(4)
C10B C11B C14B 121.5(4)
C11B C12B C7B 122.7(4)
C11B C12B H12B 118.6
C7B C12B H12B 118.6
C5B C13B H13D 109.5
C5B C13B H13E 109.5
H13D C13B H13E 109.5
C5B C13B H13F 109.5
H13D C13B H13F 109.5
H13E C13B H13F 109.5
C11B C14B H14D 109.5
C11B C14B H14E 109.5
H14D C14B H14E 109.5
C11B C14B H14F 109.5
H14D C14B H14F 109.5
H14E C14B H14F 109.5
C16B C15B C17B 111.3(4)
C16B C15B P1B 115.4(3)
C17B C15B P1B 110.7(3)
C16B C15B H15B 106.2
C17B C15B H15B 106.2
P1B C15B H15B 106.2
C15B C16B H16D 109.5
C15B C16B H16E 109.5
H16D C16B H16E 109.5
C15B C16B H16F 109.5
H16D C16B H16F 109.5
H16E C16B H16F 109.5
C15B C17B H17D 109.5
C15B C17B H17E 109.5
H17D C17B H17E 109.5
C15B C17B H17F 109.5
H17D C17B H17F 109.5
H17E C17B H17F 109.5
C19B C18B C20B 110.3(4)
C19B C18B P1B 110.4(3)
C20B C18B P1B 110.0(3)
C19B C18B H18B 108.7
C20B C18B H18B 108.7
P1B C18B H18B 108.7
C18B C19B H19D 109.5
C18B C19B H19E 109.5
H19D C19B H19E 109.5
C18B C19B H19F 109.5
H19D C19B H19F 109.5
H19E C19B H19F 109.5
C18B C20B H20D 109.5
C18B C20B H20E 109.5
H20D C20B H20E 109.5
C18B C20B H20F 109.5
H20D C20B H20F 109.5
H20E C20B H20F 109.5
C22B C21B C23B 112.6(3)
C22B C21B P2B 117.4(3)
C23B C21B P2B 110.5(3)
C22B C21B H21B 105.0
C23B C21B H21B 105.0
P2B C21B H21B 105.0
C21B C22B H22D 109.5
C21B C22B H22E 109.5
H22D C22B H22E 109.5
C21B C22B H22F 109.5
H22D C22B H22F 109.5
H22E C22B H22F 109.5
C21B C23B H23D 109.5
C21B C23B H23E 109.5
H23D C23B H23E 109.5
C21B C23B H23F 109.5
H23D C23B H23F 109.5
H23E C23B H23F 109.5
C26B C24B C25B 112.8(3)
C26B C24B P2B 112.7(3)
C25B C24B P2B 115.6(3)
C26B C24B H24B 104.8
C25B C24B H24B 104.8
P2B C24B H24B 104.8
C24B C25B H25D 109.5
C24B C25B H25E 109.5
H25D C25B H25E 109.5
C24B C25B H25F 109.5
H25D C25B H25F 109.5
H25E C25B H25F 109.5
C24B C26B H26D 109.5
C24B C26B H26E 109.5
H26D C26B H26E 109.5
C24B C26B H26F 109.5
H26D C26B H26F 109.5
H26E C26B H26F 109.5
C32B C27B C28B 120.3(3)
C32B C27B P3B 124.2(3)
C28B C27B P3B 115.5(3)
N8 C28B C29B 124.5(4)
N8 C28B C27B 118.7(3)
C29B C28B C27B 116.7(3)
C30B C29B C28B 121.3(4)
C30B C29B H29B 119.4
C28B C29B H29B 119.4
C29B C30B C31B 122.1(4)
C29B C30B H30B 119.0
C31B C30B H30B 119.0
C30B C31B C32B 117.0(4)
C30B C31B C39B 121.6(4)
C32B C31B C39B 121.3(4)
C27B C32B C31B 122.3(4)
C27B C32B H32B 118.8
C31B C32B H32B 118.8
C38B C33B C34B 119.0(4)
C38B C33B P4B 122.7(3)
C34B C33B P4B 118.3(3)
C35B C34B N8 123.5(3)
C35B C34B C33B 117.5(3)
N8 C34B C33B 118.5(3)
C36B C35B C34B 121.9(3)
C36B C35B H35B 119.0
C34B C35B H35B 119.0
C35B C36B C37B 121.2(4)
C35B C36B H36B 119.4
C37B C36B H36B 119.4
C38B C37B C36B 117.1(4)
C38B C37B C40B 120.5(3)
C36B C37B C40B 122.4(4)
C37B C38B C33B 123.2(3)
C37B C38B H38B 118.4
C33B C38B H38B 118.4
C31B C39B H39D 109.5
C31B C39B H39E 109.5
H39D C39B H39E 109.5
C31B C39B H39F 109.5
H39D C39B H39F 109.5
H39E C39B H39F 109.5
C37B C40B H40D 109.5
C37B C40B H40E 109.5
H40D C40B H40E 109.5
C37B C40B H40F 109.5
H40D C40B H40F 109.5
H40E C40B H40F 109.5
C42B C41B C43B 111.4(3)
C42B C41B P3B 116.5(3)
C43B C41B P3B 110.1(3)
C42B C41B H41B 106.1
C43B C41B H41B 106.1
P3B C41B H41B 106.1
C41B C42B H42D 109.5
C41B C42B H42E 109.5
H42D C42B H42E 109.5
C41B C42B H42F 109.5
H42D C42B H42F 109.5
H42E C42B H42F 109.5
C41B C43B H43D 109.5
C41B C43B H43E 109.5
H43D C43B H43E 109.5
C41B C43B H43F 109.5
H43D C43B H43F 109.5
H43E C43B H43F 109.5
C45B C44B C46B 109.7(4)
C45B C44B P3B 108.5(3)
C46B C44B P3B 111.6(3)
C45B C44B H44B 109.0
C46B C44B H44B 109.0
P3B C44B H44B 109.0
C44B C45B H45D 109.5
C44B C45B H45E 109.5
H45D C45B H45E 109.5
C44B C45B H45F 109.5
H45D C45B H45F 109.5
H45E C45B H45F 109.5
C44B C46B H46D 109.5
C44B C46B H46E 109.5
H46D C46B H46E 109.5
C44B C46B H46F 109.5
H46D C46B H46F 109.5
H46E C46B H46F 109.5
C48B C47B C49B 112.2(3)
C48B C47B P4B 112.7(3)
C49B C47B P4B 112.8(3)
C48B C47B H47B 106.1
C49B C47B H47B 106.1
P4B C47B H47B 106.1
C47B C48B H48D 109.5
C47B C48B H48E 109.5
H48D C48B H48E 109.5
C47B C48B H48F 109.5
H48D C48B H48F 109.5
H48E C48B H48F 109.5
C47B C49B H49D 109.5
C47B C49B H49E 109.5
H49D C49B H49E 109.5
C47B C49B H49F 109.5
H49D C49B H49F 109.5
H49E C49B H49F 109.5
C51B C50B C52B 109.5(3)
C51B C50B P4B 110.4(3)
C52B C50B P4B 112.3(3)
C51B C50B H50B 108.1
C52B C50B H50B 108.1
P4B C50B H50B 108.1
C50B C51B H51D 109.5
C50B C51B H51E 109.5
H51D C51B H51E 109.5
C50B C51B H51F 109.5
H51D C51B H51F 109.5
H51E C51B H51F 109.5
C50B C52B H52D 109.5
C50B C52B H52E 109.5
H52D C52B H52E 109.5
C50B C52B H52F 109.5
H52D C52B H52F 109.5
H52E C52B H52F 109.5
C2B N1B C8B 122.1(3)
C2B N1B Co3 121.2(3)
C8B N1B Co3 116.2(2)
P2B N2B Co4 139.3(2)
P2B N2B Co3 107.68(16)
Co4 N2B Co3 82.09(12)
P4B N4B Co3 136.4(2)
P4B N4B Co4 108.63(15)
Co3 N4B Co4 81.90(11)
C28B N8 C34B 122.4(3)
C28B N8 Co4 122.0(3)
C34B N8 Co4 115.0(2)

loop_
_geom_bond_atom_site_label_1
_geom_bond_atom_site_label_2
_geom_bond_distance
Co1 N4A 1.927(3)
Co1 N1A 1.965(3)
Co1 N2A 1.982(3)
Co1 P1A 2.3148(11)
Co1 Co2 2.5679(8)
Co2 N2A 1.938(3)
Co2 N3A 1.976(3)
Co2 N4A 1.989(3)
Co2 P3A 2.3313(11)
P1A C1A 1.817(4)
P1A C18A 1.857(4)
P1A C15A 1.860(4)
P2A N2A 1.580(3)
P2A C7A 1.835(4)
P2A C24A 1.843(3)
P2A C21A 1.846(4)
P3A C27A 1.833(4)
P3A C44A 1.848(4)
P3A C41A 1.860(4)
P4A N4A 1.582(3)
P4A C33A 1.826(4)
P4A C50A 1.844(4)
P4A C47A 1.850(4)
C1A C6A 1.400(5)
C1A C2A 1.430(5)
C2A N1A 1.382(5)
C2A C3A 1.417(5)
C3A C4A 1.385(5)
C3A H3A 0.9500
C4A C5A 1.400(5)
C4A H4A 0.9500
C5A C6A 1.390(5)
C5A C13A 1.515(5)
C6A H6A 0.9500
C7A C12A 1.406(5)
C7A C8A 1.425(5)
C8A C9A 1.402(5)
C8A N1A 1.404(5)
C9A C10A 1.384(5)
C9A H9A 0.9500
C10A C11A 1.398(5)
C10A H10A 0.9500
C11A C12A 1.387(5)
C11A C14A 1.514(5)
C12A H12A 0.9500
C13A H13A 0.9800
C13A H13B 0.9800
C13A H13C 0.9800
C14A H14A 0.9800
C14A H14B 0.9800
C14A H14C 0.9800
C15A C16A 1.532(5)
C15A C17A 1.537(5)
C15A H15A 1.0000
C16A H16A 0.9800
C16A H16B 0.9800
C16A H16C 0.9800
C17A H17A 0.9800
C17A H17B 0.9800
C17A H17C 0.9800
C18A C19A 1.524(6)
C18A C20A 1.540(5)
C18A H18A 1.0000
C19A H19A 0.9800
C19A H19B 0.9800
C19A H19C 0.9800
C20A H20A 0.9800
C20A H20B 0.9800
C20A H20C 0.9800
C21A C22A 1.530(5)
C21A C23A 1.540(5)
C21A H21A 1.0000
C22A H22A 0.9800
C22A H22B 0.9800
C22A H22C 0.9800
C23A H23A 0.9800
C23A H23B 0.9800
C23A H23C 0.9800
C24A C26A 1.513(5)
C24A C25A 1.536(5)
C24A H24A 1.0000
C25A H25A 0.9800
C25A H25B 0.9800
C25A H25C 0.9800
C26A H26A 0.9800
C26A H26B 0.9800
C26A H26C 0.9800
C27A C32A 1.396(5)
C27A C28A 1.419(5)
C28A N3A 1.393(4)
C28A C29A 1.407(5)
C29A C30A 1.396(5)
C29A H29A 0.9500
C30A C31A 1.387(6)
C30A H30A 0.9500
C31A C32A 1.393(6)
C31A C39A 1.514(5)
C32A H32A 0.9500
C33A C38A 1.396(5)
C33A C34A 1.426(5)
C34A N3A 1.392(5)
C34A C35A 1.403(5)
C35A C36A 1.385(6)
C35A H35A 0.9500
C36A C37A 1.389(5)
C36A H36A 0.9500
C37A C38A 1.389(5)
C37A C40A 1.513(5)
C38A H38A 0.9500
C39A H39A 0.9800
C39A H39B 0.9800
C39A H39C 0.9800
C40A H40A 0.9800
C40A H40B 0.9800
C40A H40C 0.9800
C41A C43A 1.533(6)
C41A C42A 1.542(5)
C41A H41A 1.0000
C42A H42A 0.9800
C42A H42B 0.9800
C42A H42C 0.9800
C43A H43A 0.9800
C43A H43B 0.9800
C43A H43C 0.9800
C44A C45A 1.530(6)
C44A C46A 1.537(6)
C44A H44A 1.0000
C45A H45A 0.9800
C45A H45B 0.9800
C45A H45C 0.9800
C46A H46A 0.9800
C46A H46B 0.9800
C46A H46C 0.9800
C47A C49A 1.539(5)
C47A C48A 1.545(6)
C47A H47A 1.0000
C48A H48A 0.9800
C48A H48B 0.9800
C48A H48C 0.9800
C49A H49A 0.9800
C49A H49B 0.9800
C49A H49C 0.9800
C50A C51A 1.529(6)
C50A C52A 1.534(5)
C50A H50A 1.0000
C51A H51A 0.9800
C51A H51B 0.9800
C51A H51C 0.9800
C52A H52A 0.9800
C52A H52B 0.9800
C52A H52C 0.9800
Co3 N4B 1.936(3)
Co3 N1B 1.970(3)
Co3 N2B 1.982(3)
Co3 P1B 2.3342(11)
Co3 Co4 2.5675(8)
Co4 N2B 1.927(3)
Co4 N8 1.959(3)
Co4 N4B 1.981(3)
Co4 P3B 2.3186(11)
P1B C1B 1.821(4)
P1B C18B 1.851(4)
P1B C15B 1.876(4)
P2B N2B 1.573(3)
P2B C7B 1.827(4)
P2B C24B 1.840(4)
P2B C21B 1.847(4)
P3B C27B 1.825(4)
P3B C44B 1.849(4)
P3B C41B 1.858(4)
P4B N4B 1.580(3)
P4B C33B 1.833(4)
P4B C47B 1.840(4)
P4B C50B 1.845(4)
C1B C6B 1.407(5)
C1B C2B 1.412(6)
C2B N1B 1.391(4)
C2B C3B 1.416(5)
C3B C4B 1.390(5)
C3B H3B 0.9500
C4B C5B 1.386(6)
C4B H4B 0.9500
C5B C6B 1.390(6)
C5B C13B 1.516(5)
C6B H6B 0.9500
C7B C12B 1.392(5)
C7B C8B 1.419(5)
C8B N1B 1.393(5)
C8B C9B 1.403(5)
C9B C10B 1.388(6)
C9B H9B 0.9500
C10B C11B 1.395(5)
C10B H10B 0.9500
C11B C12B 1.390(5)
C11B C14B 1.511(6)
C12B H12B 0.9500
C13B H13D 0.9800
C13B H13E 0.9800
C13B H13F 0.9800
C14B H14D 0.9800
C14B H14E 0.9800
C14B H14F 0.9800
C15B C16B 1.525(6)
C15B C17B 1.530(6)
C15B H15B 1.0000
C16B H16D 0.9800
C16B H16E 0.9800
C16B H16F 0.9800
C17B H17D 0.9800
C17B H17E 0.9800
C17B H17F 0.9800
C18B C19B 1.517(6)
C18B C20B 1.525(6)
C18B H18B 1.0000
C19B H19D 0.9800
C19B H19E 0.9800
C19B H19F 0.9800
C20B H20D 0.9800
C20B H20E 0.9800
C20B H20F 0.9800
C21B C22B 1.529(5)
C21B C23B 1.541(5)
C21B H21B 1.0000
C22B H22D 0.9800
C22B H22E 0.9800
C22B H22F 0.9800
C23B H23D 0.9800
C23B H23E 0.9800
C23B H23F 0.9800
C24B C26B 1.536(5)
C24B C25B 1.544(5)
C24B H24B 1.0000
C25B H25D 0.9800
C25B H25E 0.9800
C25B H25F 0.9800
C26B H26D 0.9800
C26B H26E 0.9800
C26B H26F 0.9800
C27B C32B 1.396(5)
C27B C28B 1.426(5)
C28B N8 1.381(5)
C28B C29B 1.417(5)
C29B C30B 1.387(5)
C29B H29B 0.9500
C30B C31B 1.396(6)
C30B H30B 0.9500
C31B C32B 1.399(5)
C31B C39B 1.512(5)
C32B H32B 0.9500
C33B C38B 1.400(5)
C33B C34B 1.423(5)
C34B C35B 1.399(5)
C34B N8 1.409(5)
C35B C36B 1.382(6)
C35B H35B 0.9500
C36B C37B 1.402(5)
C36B H36B 0.9500
C37B C38B 1.383(6)
C37B C40B 1.509(6)
C38B H38B 0.9500
C39B H39D 0.9800
C39B H39E 0.9800
C39B H39F 0.9800
C40B H40D 0.9800
C40B H40E 0.9800
C40B H40F 0.9800
C41B C42B 1.536(5)
C41B C43B 1.544(5)
C41B H41B 1.0000
C42B H42D 0.9800
C42B H42E 0.9800
C42B H42F 0.9800
C43B H43D 0.9800
C43B H43E 0.9800
C43B H43F 0.9800
C44B C45B 1.529(6)
C44B C46B 1.530(6)
C44B H44B 1.0000
C45B H45D 0.9800
C45B H45E 0.9800
C45B H45F 0.9800
C46B H46D 0.9800
C46B H46E 0.9800
C46B H46F 0.9800
C47B C48B 1.532(6)
C47B C49B 1.536(5)
C47B H47B 1.0000
C48B H48D 0.9800
C48B H48E 0.9800
C48B H48F 0.9800
C49B H49D 0.9800
C49B H49E 0.9800
C49B H49F 0.9800
C50B C51B 1.517(5)
C50B C52B 1.543(5)
C50B H50B 1.0000
C51B H51D 0.9800
C51B H51E 0.9800
C51B H51F 0.9800
C52B H52D 0.9800
C52B H52E 0.9800
C52B H52F 0.9800

loop_
_geom_torsion_atom_site_label_1
_geom_torsion_atom_site_label_2
_geom_torsion_atom_site_label_3
_geom_torsion_atom_site_label_4
_geom_torsion
C18A P1A C1A C6A -47.0(4)
C15A P1A C1A C6A 68.2(4)
Co1 P1A C1A C6A -172.6(3)
C18A P1A C1A C2A 134.9(3)
C15A P1A C1A C2A -109.8(3)
Co1 P1A C1A C2A 9.3(3)
C6A C1A C2A N1A 178.4(3)
P1A C1A C2A N1A -3.5(5)
C6A C1A C2A C3A -5.5(5)
P1A C1A C2A C3A 172.7(3)
N1A C2A C3A C4A 180.0(4)
C1A C2A C3A C4A 4.1(6)
C2A C3A C4A C5A 0.2(6)
C3A C4A C5A C6A -3.2(6)
C3A C4A C5A C13A 176.8(4)
C4A C5A C6A C1A 1.7(6)
C13A C5A C6A C1A -178.2(4)
C2A C1A C6A C5A 2.7(6)
P1A C1A C6A C5A -175.3(3)
N2A P2A C7A C12A 130.0(3)
C24A P2A C7A C12A 5.2(4)
C21A P2A C7A C12A -107.2(3)
N2A P2A C7A C8A -48.5(4)
C24A P2A C7A C8A -173.3(3)
C21A P2A C7A C8A 74.3(3)
C12A C7A C8A C9A -3.7(5)
P2A C7A C8A C9A 174.9(3)
C12A C7A C8A N1A -179.0(3)
P2A C7A C8A N1A -0.5(5)
N1A C8A C9A C10A 178.2(4)
C7A C8A C9A C10A 3.1(6)
C8A C9A C10A C11A -0.1(6)
C9A C10A C11A C12A -2.2(6)
C9A C10A C11A C14A 179.5(4)
C10A C11A C12A C7A 1.5(6)
C14A C11A C12A C7A 179.8(4)
C8A C7A C12A C11A 1.5(6)
P2A C7A C12A C11A -177.0(3)
C1A P1A C15A C16A -62.1(3)
C18A P1A C15A C16A 51.4(3)
Co1 P1A C15A C16A -168.1(3)
C1A P1A C15A C17A 168.8(3)
C18A P1A C15A C17A -77.7(3)
Co1 P1A C15A C17A 62.8(3)
C1A P1A C18A C19A -51.8(3)
C15A P1A C18A C19A -163.0(3)
Co1 P1A C18A C19A 58.7(3)
C1A P1A C18A C20A -171.4(3)
C15A P1A C18A C20A 77.3(3)
Co1 P1A C18A C20A -61.0(3)
N2A P2A C21A C22A -35.6(3)
C7A P2A C21A C22A -161.7(3)
C24A P2A C21A C22A 87.8(3)
N2A P2A C21A C23A -163.6(2)
C7A P2A C21A C23A 70.4(3)
C24A P2A C21A C23A -40.2(3)
N2A P2A C24A C26A -57.0(3)
C7A P2A C24A C26A 70.7(3)
C21A P2A C24A C26A 179.8(3)
N2A P2A C24A C25A 64.3(3)
C7A P2A C24A C25A -168.0(3)
C21A P2A C24A C25A -58.9(3)
C44A P3A C27A C32A 52.3(3)
C41A P3A C27A C32A -61.6(4)
Co2 P3A C27A C32A 178.7(3)
C44A P3A C27A C28A -127.7(3)
C41A P3A C27A C28A 118.5(3)
Co2 P3A C27A C28A -1.2(3)
C32A C27A C28A N3A -177.8(3)
P3A C27A C28A N3A 2.2(4)
C32A C27A C28A C29A -2.2(5)
P3A C27A C28A C29A 177.8(3)
N3A C28A C29A C30A 179.0(3)
C27A C28A C29A C30A 3.6(5)
C28A C29A C30A C31A -2.3(6)
C29A C30A C31A C32A -0.6(6)
C29A C30A C31A C39A 178.9(4)
C30A C31A C32A C27A 2.0(6)
C39A C31A C32A C27A -177.4(4)
C28A C27A C32A C31A -0.6(6)
P3A C27A C32A C31A 179.4(3)
N4A P4A C33A C38A 115.8(3)
C50A P4A C33A C38A -10.3(4)
C47A P4A C33A C38A -123.5(3)
N4A P4A C33A C34A -62.7(3)
C50A P4A C33A C34A 171.2(3)
C47A P4A C33A C34A 58.0(3)
C38A C33A C34A N3A -167.9(3)
P4A C33A C34A N3A 10.7(5)
C38A C33A C34A C35A 5.9(5)
P4A C33A C34A C35A -175.6(3)
N3A C34A C35A C36A 169.0(4)
C33A C34A C35A C36A -4.3(6)
C34A C35A C36A C37A -0.4(6)
C35A C36A C37A C38A 3.5(6)
C35A C36A C37A C40A -176.9(4)
C36A C37A C38A C33A -1.8(6)
C40A C37A C38A C33A 178.6(4)
C34A C33A C38A C37A -3.0(6)
P4A C33A C38A C37A 178.6(3)
C27A P3A C41A C43A -161.2(3)
C44A P3A C41A C43A 86.3(3)
Co2 P3A C41A C43A -54.6(3)
C27A P3A C41A C42A 69.6(4)
C44A P3A C41A C42A -42.9(4)
Co2 P3A C41A C42A 176.2(3)
C27A P3A C44A C45A 68.3(3)
C41A P3A C44A C45A -179.5(3)
Co2 P3A C44A C45A -41.5(3)
C27A P3A C44A C46A -172.0(3)
C41A P3A C44A C46A -59.8(3)
Co2 P3A C44A C46A 78.2(3)
N4A P4A C47A C49A -72.3(3)
C33A P4A C47A C49A 163.1(3)
C50A P4A C47A C49A 47.1(3)
N4A P4A C47A C48A 157.4(3)
C33A P4A C47A C48A 32.8(3)
C50A P4A C47A C48A -83.2(3)
N4A P4A C50A C51A 171.9(3)
C33A P4A C50A C51A -59.2(3)
C47A P4A C50A C51A 53.1(3)
N4A P4A C50A C52A -56.2(3)
C33A P4A C50A C52A 72.7(3)
C47A P4A C50A C52A -175.0(3)
C3A C2A N1A C8A 8.7(6)
C1A C2A N1A C8A -175.5(3)
C3A C2A N1A Co1 177.6(3)
C1A C2A N1A Co1 -6.7(5)
C9A C8A N1A C2A 44.9(5)
C7A C8A N1A C2A -140.0(4)
C9A C8A N1A Co1 -124.6(3)
C7A C8A N1A Co1 50.5(4)
C7A P2A N2A Co2 -66.5(3)
C24A P2A N2A Co2 54.7(3)
C21A P2A N2A Co2 175.5(2)
C7A P2A N2A Co1 33.8(2)
C24A P2A N2A Co1 154.97(17)
C21A P2A N2A Co1 -84.26(19)
C35A C34A N3A C28A 48.3(5)
C33A C34A N3A C28A -138.5(4)
C35A C34A N3A Co2 -127.1(3)
C33A C34A N3A Co2 46.1(4)
C29A C28A N3A C34A 7.5(6)
C27A C28A N3A C34A -177.2(3)
C29A C28A N3A Co2 -177.4(3)
C27A C28A N3A Co2 -2.1(5)
C33A P4A N4A Co1 -56.7(3)
C50A P4A N4A Co1 69.0(3)
C47A P4A N4A Co1 -174.6(2)
C33A P4A N4A Co2 38.7(2)
C50A P4A N4A Co2 164.42(16)
C47A P4A N4A Co2 -79.15(19)
C18B P1B C1B C6B -54.1(4)
C15B P1B C1B C6B 57.5(4)
Co3 P1B C1B C6B 176.4(3)
C18B P1B C1B C2B 123.9(3)
C15B P1B C1B C2B -124.5(3)
Co3 P1B C1B C2B -5.6(3)
C6B C1B C2B N1B -178.3(3)
P1B C1B C2B N1B 3.6(5)
C6B C1B C2B C3B 6.4(5)
P1B C1B C2B C3B -171.7(3)
N1B C2B C3B C4B 178.5(3)
C1B C2B C3B C4B -6.4(5)
C2B C3B C4B C5B 1.2(6)
C3B C4B C5B C6B 4.0(6)
C3B C4B C5B C13B -174.4(3)
C4B C5B C6B C1B -3.9(6)
C13B C5B C6B C1B 174.5(3)
C2B C1B C6B C5B -1.3(6)
P1B C1B C6B C5B 176.6(3)
N2B P2B C7B C12B -120.1(3)
C24B P2B C7B C12B 6.2(4)
C21B P2B C7B C12B 120.2(3)
N2B P2B C7B C8B 57.6(4)
C24B P2B C7B C8B -176.1(3)
C21B P2B C7B C8B -62.0(3)
C12B C7B C8B N1B 172.5(3)
P2B C7B C8B N1B -5.3(5)
C12B C7B C8B C9B -1.7(6)
P2B C7B C8B C9B -179.5(3)
N1B C8B C9B C10B -173.6(4)
C7B C8B C9B C10B 0.3(6)
C8B C9B C10B C11B 0.7(6)
C9B C10B C11B C12B -0.3(6)
C9B C10B C11B C14B -178.4(4)
C10B C11B C12B C7B -1.2(6)
C14B C11B C12B C7B 177.0(4)
C8B C7B C12B C11B 2.2(6)
P2B C7B C12B C11B 179.9(3)
C1B P1B C15B C16B -75.0(4)
C18B P1B C15B C16B 35.7(4)
Co3 P1B C15B C16B 178.4(3)
C1B P1B C15B C17B 157.4(3)
C18B P1B C15B C17B -91.9(3)
Co3 P1B C15B C17B 50.7(3)
C1B P1B C18B C19B -56.0(3)
C15B P1B C18B C19B -168.0(3)
Co3 P1B C18B C19B 54.3(4)
C1B P1B C18B C20B -178.0(3)
C15B P1B C18B C20B 70.1(3)
Co3 P1B C18B C20B -67.7(4)
N2B P2B C21B C22B -160.7(3)
C7B P2B C21B C22B -35.6(3)
C24B P2B C21B C22B 80.3(3)
N2B P2B C21B C23B 68.3(3)
C7B P2B C21B C23B -166.6(3)
C24B P2B C21B C23B -50.8(3)
N2B P2B C24B C26B 57.4(3)
C7B P2B C24B C26B -72.1(3)
C21B P2B C24B C26B 174.7(3)
N2B P2B C24B C25B -170.9(3)
C7B P2B C24B C25B 59.7(3)
C21B P2B C24B C25B -53.6(3)
C44B P3B C27B C32B 48.8(4)
C41B P3B C27B C32B -65.7(4)
Co4 P3B C27B C32B 174.2(3)
C44B P3B C27B C28B -133.7(3)
C41B P3B C27B C28B 111.8(3)
Co4 P3B C27B C28B -8.4(3)
C32B C27B C28B N8 -177.2(3)
P3B C27B C28B N8 5.3(5)
C32B C27B C28B C29B 5.7(5)
P3B C27B C28B C29B -171.8(3)
N8 C28B C29B C30B 178.0(4)
C27B C28B C29B C30B -5.1(6)
C28B C29B C30B C31B 0.4(6)
C29B C30B C31B C32B 3.6(6)
C29B C30B C31B C39B -175.9(4)
C28B C27B C32B C31B -1.8(6)
P3B C27B C32B C31B 175.5(3)
C30B C31B C32B C27B -3.0(6)
C39B C31B C32B C27B 176.6(4)
N4B P4B C33B C38B -121.9(3)
C47B P4B C33B C38B 115.6(3)
C50B P4B C33B C38B 2.7(4)
N4B P4B C33B C34B 55.0(4)
C47B P4B C33B C34B -67.4(3)
C50B P4B C33B C34B 179.6(3)
C38B C33B C34B C35B -0.1(6)
P4B C33B C34B C35B -177.1(3)
C38B C33B C34B N8 172.5(3)
P4B C33B C34B N8 -4.6(5)
N8 C34B C35B C36B -171.4(4)
C33B C34B C35B C36B 0.7(6)
C34B C35B C36B C37B 0.3(6)
C35B C36B C37B C38B -2.0(6)
C35B C36B C37B C40B 177.9(4)
C36B C37B C38B C33B 2.8(6)
C40B C37B C38B C33B -177.2(4)
C34B C33B C38B C37B -1.8(6)
P4B C33B C38B C37B 175.2(3)
C27B P3B C41B C42B 70.0(3)
C44B P3B C41B C42B -42.4(3)
Co4 P3B C41B C42B 176.7(2)
C27B P3B C41B C43B -162.0(3)
C44B P3B C41B C43B 85.6(3)
Co4 P3B C41B C43B -55.3(3)
C27B P3B C44B C45B 66.5(3)
C41B P3B C44B C45B 178.8(3)
Co4 P3B C44B C45B -42.5(3)
C27B P3B C44B C46B -172.6(3)
C41B P3B C44B C46B -60.4(4)
Co4 P3B C44B C46B 78.3(3)
N4B P4B C47B C48B 36.7(3)
C33B P4B C47B C48B 161.5(3)
C50B P4B C47B C48B -87.8(3)
N4B P4B C47B C49B 165.1(3)
C33B P4B C47B C49B -70.1(3)
C50B P4B C47B C49B 40.6(3)
N4B P4B C50B C51B 53.6(3)
C33B P4B C50B C51B -73.0(3)
C47B P4B C50B C51B 177.9(3)
N4B P4B C50B C52B -69.0(3)
C33B P4B C50B C52B 164.4(3)
C47B P4B C50B C52B 55.3(3)
C1B C2B N1B C8B 173.4(3)
C3B C2B N1B C8B -11.6(5)
C1B C2B N1B Co3 1.3(5)
C3B C2B N1B Co3 176.3(3)
C9B C8B N1B C2B -46.9(6)
C7B C8B N1B C2B 139.3(4)
C9B C8B N1B Co3 125.5(3)
C7B C8B N1B Co3 -48.3(4)
C7B P2B N2B Co4 59.1(3)
C24B P2B N2B Co4 -66.4(3)
C21B P2B N2B Co4 177.3(2)
C7B P2B N2B Co3 -39.5(2)
C24B P2B N2B Co3 -164.95(17)
C21B P2B N2B Co3 78.69(19)
C33B P4B N4B Co3 61.7(3)
C47B P4B N4B Co3 179.0(2)
C50B P4B N4B Co3 -59.0(3)
C33B P4B N4B Co4 -36.2(2)
C47B P4B N4B Co4 81.0(2)
C50B P4B N4B Co4 -156.93(17)
C29B C28B N8 C34B -10.4(6)
C27B C28B N8 C34B 172.7(3)
C29B C28B N8 Co4 179.1(3)
C27B C28B N8 Co4 2.3(5)
C35B C34B N8 C28B -47.9(6)
C33B C34B N8 C28B 140.1(4)
C35B C34B N8 Co4 123.2(3)
C33B C34B N8 Co4 -48.8(4)
